data_4119938
loop_
_publ_author_name
'Muhammad Sajid'
'Gerald Kehr'
'Thomas Wiegand'
'Hellmut Eckert'
'Christian Schwickert'
'Rainer P\"ottgen'
'Allan Jay P. Cardenas'
'Timothy H. Warren'
'Roland Fr\"ohlich'
'Constantin G. Daniliuc'
'Gerhard Erker'

_publ_section_title
;
 Noninteracting, Vicinal Frustrated P/B-Lewis Pair at the Norbornane
 Framework: Synthesis, Characterization, and Reactions
;
_journal_name_full 'Journal of the American Chemical Society'
_journal_page_first 8882
_journal_page_last 8895
_journal_paper_doi 10.1021/ja400338e
_journal_volume 135
_journal_year 2013
_chemical_formula_sum 'C37 H33 B F10 N O P'
_chemical_formula_weight 739.42
_chemical_name_systematic
; 
 ? 
;
_space_group_IT_number 2
_symmetry_cell_setting triclinic
_symmetry_space_group_name_Hall '-P 1'
_symmetry_space_group_name_H-M 'P -1'
_atom_sites_solution_hydrogens geom
_atom_sites_solution_primary direct
_atom_sites_solution_secondary difmap
_audit_creation_method SHELXL-97
_cell_angle_alpha 113.879(2)
_cell_angle_beta 96.7000(10)
_cell_angle_gamma 93.9570(10)
_cell_formula_units_Z 2
_cell_length_a 9.0382(2)
_cell_length_b 13.0849(2)
_cell_length_c 15.5601(3)
_cell_measurement_reflns_used 4688
_cell_measurement_temperature 223(2)
_cell_measurement_theta_max 28.28
_cell_measurement_theta_min 4.08
_cell_volume 1657.45(6)
_computing_cell_refinement 'Collect (Nonius B.V., 1998)'
_computing_data_collection 'Collect (Nonius B.V., 1998)'
_computing_data_reduction 'Denzo-SMN (Otwinowski & Minor, 1997)'
_computing_molecular_graphics 'XP (BrukerAXS, 2000)'
_computing_publication_material 'SHELXL-97 (Sheldrick, 1997)'
_computing_structure_refinement 'SHELXL-97 (Sheldrick, 1997)'
_computing_structure_solution 'SHELXS-97 (Sheldrick, 1990)'
_diffrn_ambient_temperature 223(2)
_diffrn_measured_fraction_theta_full 0.978
_diffrn_measured_fraction_theta_max 0.978
_diffrn_measurement_device_type 'Nonius KappaCCD APEXII'
_diffrn_measurement_method '\w and \f scans'
_diffrn_radiation_monochromator 'Montel mirror'
_diffrn_radiation_source 'rotating anode Nonius FR591'
_diffrn_radiation_type MoK\a
_diffrn_radiation_wavelength 0.71073
_diffrn_reflns_av_R_equivalents 0.041
_diffrn_reflns_av_sigmaI/netI 0.0346
_diffrn_reflns_limit_h_max 9
_diffrn_reflns_limit_h_min -10
_diffrn_reflns_limit_k_max 15
_diffrn_reflns_limit_k_min -15
_diffrn_reflns_limit_l_max 18
_diffrn_reflns_limit_l_min -18
_diffrn_reflns_number 17726
_diffrn_reflns_theta_full 25.00
_diffrn_reflns_theta_max 25.00
_diffrn_reflns_theta_min 4.13
_exptl_absorpt_coefficient_mu 0.173
_exptl_absorpt_correction_T_max 0.9880
_exptl_absorpt_correction_T_min 0.9713
_exptl_absorpt_correction_type multi-scan
_exptl_absorpt_process_details 'Denzo (Otwinowski, Borek, Majewski & Minor, 2003)'
_exptl_crystal_colour colourless
_exptl_crystal_density_diffrn 1.482
_exptl_crystal_description plate
_exptl_crystal_F_000 760
_exptl_crystal_size_max 0.17
_exptl_crystal_size_mid 0.13
_exptl_crystal_size_min 0.07
_refine_diff_density_max 0.224
_refine_diff_density_min -0.226
_refine_diff_density_rms 0.045
_refine_ls_extinction_method none
_refine_ls_goodness_of_fit_ref 1.094
_refine_ls_hydrogen_treatment mixed
_refine_ls_matrix_type full
_refine_ls_number_parameters 470
_refine_ls_number_reflns 5725
_refine_ls_number_restraints 0
_refine_ls_restrained_S_all 1.094
_refine_ls_R_factor_all 0.0626
_refine_ls_R_factor_gt 0.0530
_refine_ls_shift/su_max 0.000
_refine_ls_shift/su_mean 0.000
_refine_ls_structure_factor_coef Fsqd
_refine_ls_weighting_details 'calc w=1/[\s^2^(Fo^2^)+(0.0324P)^2^+1.8094P] where P=(Fo^2^+2Fc^2^)/3'
_refine_ls_weighting_scheme calc
_refine_ls_wR_factor_gt 0.1186
_refine_ls_wR_factor_ref 0.1266
_reflns_number_gt 4939
_reflns_number_total 5725
_reflns_threshold_expression >2sigma(I)
_cod_data_source_file ja400338e_si_002_7.cif
_cod_data_source_block erk6530
_cod_original_cell_volume 1657.44(5)
_cod_database_code 4119938

loop_
_symmetry_equiv_pos_as_xyz
'x, y, z'
'-x, -y, -z'

loop_
_atom_site_label
_atom_site_type_symbol
_atom_site_fract_x
_atom_site_fract_y
_atom_site_fract_z
_atom_site_U_iso_or_equiv
_atom_site_adp_type
_atom_site_occupancy
_atom_site_symmetry_multiplicity
_atom_site_calc_flag
_atom_site_refinement_flags
P1 P 0.18702(7) 0.36519(5) 0.22487(5) 0.03264(17) Uani 1 1 d .
O1 O 0.4667(2) 0.46192(17) 0.27171(16) 0.0442(5) Uani 1 1 d .
H01 H 0.490(4) 0.478(3) 0.334(3) 0.081(13) Uiso 1 1 d .
N1 N 0.3117(2) 0.47803(18) 0.26237(16) 0.0365(5) Uani 1 1 d .
B1 B 0.2560(3) 0.5974(3) 0.2854(2) 0.0361(6) Uani 1 1 d .
C1 C -0.1329(3) 0.4355(2) 0.2382(2) 0.0418(6) Uani 1 1 d .
H1 H -0.1837 0.3860 0.2629 0.050 Uiso 1 1 calc R
C2 C 0.0390(3) 0.4524(2) 0.26067(18) 0.0342(6) Uani 1 1 d .
H2 H 0.0623 0.4899 0.3310 0.041 Uiso 1 1 calc R
C3 C 0.0866(3) 0.5461(2) 0.22694(18) 0.0340(6) Uani 1 1 d .
H3 H 0.0986 0.5055 0.1594 0.041 Uiso 1 1 calc R
C4 C -0.0631(3) 0.5986(2) 0.2255(2) 0.0412(6) Uani 1 1 d .
H4 H -0.0509 0.6805 0.2424 0.049 Uiso 1 1 calc R
C5 C -0.1583(3) 0.5255(2) 0.1283(2) 0.0482(7) Uani 1 1 d .
H5A H -0.1025 0.5185 0.0763 0.058 Uiso 1 1 calc R
H5B H -0.2515 0.5567 0.1196 0.058 Uiso 1 1 calc R
C6 C -0.1909(3) 0.4100(2) 0.1337(2) 0.0468(7) Uani 1 1 d .
H6A H -0.2987 0.3831 0.1174 0.056 Uiso 1 1 calc R
H6B H -0.1372 0.3532 0.0906 0.056 Uiso 1 1 calc R
C7 C -0.1525(3) 0.5617(2) 0.2885(2) 0.0474(7) Uani 1 1 d .
H7A H -0.2578 0.5750 0.2825 0.057 Uiso 1 1 calc R
H7B H -0.1060 0.5960 0.3556 0.057 Uiso 1 1 calc R
C11 C 0.1410(3) 0.2784(2) 0.09801(18) 0.0339(5) Uani 1 1 d .
C12 C 0.0220(3) 0.1901(2) 0.06796(19) 0.0377(6) Uani 1 1 d .
C13 C -0.0275(3) 0.1282(2) -0.0291(2) 0.0417(6) Uani 1 1 d .
H13 H -0.1064 0.0690 -0.0489 0.050 Uiso 1 1 calc R
C14 C 0.0352(3) 0.1508(2) -0.09762(19) 0.0418(6) Uani 1 1 d .
C15 C 0.1533(3) 0.2375(2) -0.06637(19) 0.0396(6) Uani 1 1 d .
H15 H 0.1973 0.2536 -0.1121 0.048 Uiso 1 1 calc R
C16 C 0.2097(3) 0.3017(2) 0.02949(18) 0.0360(6) Uani 1 1 d .
C17 C -0.0606(3) 0.1591(2) 0.1350(2) 0.0468(7) Uani 1 1 d .
H17A H -0.1512 0.1082 0.0995 0.070 Uiso 1 1 calc R
H17B H -0.0872 0.2268 0.1834 0.070 Uiso 1 1 calc R
H17C H 0.0036 0.1226 0.1651 0.070 Uiso 1 1 calc R
C18 C -0.0227(4) 0.0858(3) -0.2021(2) 0.0550(8) Uani 1 1 d .
H18A H -0.1164 0.0394 -0.2104 0.082 Uiso 1 1 calc R
H18B H 0.0505 0.0380 -0.2321 0.082 Uiso 1 1 calc R
H18C H -0.0397 0.1379 -0.2311 0.082 Uiso 1 1 calc R
C19 C 0.3433(3) 0.3892(2) 0.0526(2) 0.0431(6) Uani 1 1 d .
H19A H 0.3856 0.3770 -0.0048 0.065 Uiso 1 1 calc R
H19B H 0.4185 0.3833 0.0996 0.065 Uiso 1 1 calc R
H19C H 0.3117 0.4637 0.0778 0.065 Uiso 1 1 calc R
C21 C 0.2433(3) 0.2750(2) 0.28358(18) 0.0359(6) Uani 1 1 d .
C22 C 0.1902(3) 0.2817(2) 0.36774(18) 0.0380(6) Uani 1 1 d .
C23 C 0.2368(3) 0.2092(2) 0.40829(19) 0.0426(6) Uani 1 1 d .
H23 H 0.2012 0.2137 0.4640 0.051 Uiso 1 1 calc R
C24 C 0.3328(3) 0.1315(2) 0.3698(2) 0.0466(7) Uani 1 1 d .
C25 C 0.3852(3) 0.1266(2) 0.2882(2) 0.0448(7) Uani 1 1 d .
H25 H 0.4513 0.0742 0.2615 0.054 Uiso 1 1 calc R
C26 C 0.3434(3) 0.1967(2) 0.24417(19) 0.0400(6) Uani 1 1 d .
C27 C 0.0846(3) 0.3614(3) 0.4185(2) 0.0463(7) Uani 1 1 d .
H27A H 0.0572 0.3444 0.4702 0.069 Uiso 1 1 calc R
H27B H -0.0051 0.3528 0.3741 0.069 Uiso 1 1 calc R
H27C H 0.1337 0.4383 0.4439 0.069 Uiso 1 1 calc R
C28 C 0.3821(4) 0.0534(3) 0.4152(3) 0.0621(9) Uani 1 1 d .
H28A H 0.4857 0.0779 0.4462 0.093 Uiso 1 1 calc R
H28B H 0.3733 -0.0230 0.3665 0.093 Uiso 1 1 calc R
H28C H 0.3187 0.0554 0.4619 0.093 Uiso 1 1 calc R
C29 C 0.4151(4) 0.1844(3) 0.1580(2) 0.0512(7) Uani 1 1 d .
H29A H 0.5021 0.1447 0.1570 0.077 Uiso 1 1 calc R
H29B H 0.4462 0.2585 0.1612 0.077 Uiso 1 1 calc R
H29C H 0.3431 0.1422 0.1007 0.077 Uiso 1 1 calc R
C31 C 0.2563(3) 0.6699(2) 0.40084(19) 0.0390(6) Uani 1 1 d .
F32 F 0.3844(2) 0.54930(15) 0.45649(12) 0.0547(4) Uani 1 1 d .
C32 C 0.3125(3) 0.6421(2) 0.4742(2) 0.0428(6) Uani 1 1 d .
F33 F 0.3527(2) 0.66596(18) 0.63475(12) 0.0657(5) Uani 1 1 d .
C33 C 0.3014(3) 0.7028(3) 0.5687(2) 0.0495(7) Uani 1 1 d .
F34 F 0.2202(3) 0.85819(18) 0.68660(13) 0.0770(6) Uani 1 1 d .
C34 C 0.2348(4) 0.7994(3) 0.5952(2) 0.0546(8) Uani 1 1 d .
F35 F 0.1132(3) 0.92822(16) 0.55063(15) 0.0745(6) Uani 1 1 d .
C35 C 0.1801(4) 0.8341(2) 0.5266(2) 0.0519(8) Uani 1 1 d .
F36 F 0.1383(2) 0.80968(14) 0.36922(12) 0.0556(5) Uani 1 1 d .
C36 C 0.1930(3) 0.7697(2) 0.4327(2) 0.0441(7) Uani 1 1 d .
C41 C 0.3622(3) 0.6749(2) 0.25065(19) 0.0381(6) Uani 1 1 d .
F42 F 0.56014(18) 0.70334(15) 0.37556(12) 0.0526(4) Uani 1 1 d .
C42 C 0.5046(3) 0.7246(2) 0.3004(2) 0.0435(6) Uani 1 1 d .
F43 F 0.7318(2) 0.84533(17) 0.33455(16) 0.0740(6) Uani 1 1 d .
C43 C 0.5957(3) 0.8003(2) 0.2818(2) 0.0521(8) Uani 1 1 d .
F44 F 0.6279(2) 0.90603(16) 0.19193(17) 0.0758(6) Uani 1 1 d .
C44 C 0.5448(4) 0.8291(2) 0.2097(3) 0.0539(8) Uani 1 1 d .
F45 F 0.3554(2) 0.81022(18) 0.08503(16) 0.0736(6) Uani 1 1 d .
C45 C 0.4048(4) 0.7819(3) 0.1561(2) 0.0505(7) Uani 1 1 d .
F46 F 0.1824(2) 0.66524(15) 0.12205(13) 0.0566(5) Uani 1 1 d .
C46 C 0.3185(3) 0.7067(2) 0.1773(2) 0.0445(7) Uani 1 1 d .

loop_
_atom_site_aniso_label
_atom_site_aniso_U_11
_atom_site_aniso_U_22
_atom_site_aniso_U_33
_atom_site_aniso_U_23
_atom_site_aniso_U_13
_atom_site_aniso_U_12
P1 0.0336(4) 0.0321(3) 0.0324(3) 0.0137(3) 0.0042(3) 0.0058(3)
O1 0.0323(10) 0.0467(11) 0.0506(12) 0.0177(10) 0.0027(9) 0.0079(8)
N1 0.0301(11) 0.0345(11) 0.0426(12) 0.0142(10) 0.0025(9) 0.0058(9)
B1 0.0349(16) 0.0356(15) 0.0363(16) 0.0141(13) 0.0033(12) 0.0054(12)
C1 0.0344(14) 0.0428(15) 0.0520(17) 0.0227(13) 0.0098(12) 0.0059(12)
C2 0.0372(14) 0.0330(13) 0.0320(13) 0.0124(11) 0.0060(11) 0.0078(11)
C3 0.0362(14) 0.0323(13) 0.0335(13) 0.0134(11) 0.0047(11) 0.0076(11)
C4 0.0383(15) 0.0359(14) 0.0494(16) 0.0180(13) 0.0041(12) 0.0083(12)
C5 0.0379(15) 0.0524(17) 0.0564(18) 0.0273(15) -0.0037(13) 0.0084(13)
C6 0.0357(15) 0.0452(16) 0.0546(18) 0.0192(14) -0.0042(13) 0.0023(12)
C7 0.0427(16) 0.0474(16) 0.0516(17) 0.0175(14) 0.0121(13) 0.0150(13)
C11 0.0359(14) 0.0322(13) 0.0340(13) 0.0134(11) 0.0056(11) 0.0083(11)
C12 0.0418(15) 0.0319(13) 0.0398(14) 0.0153(11) 0.0056(11) 0.0078(11)
C13 0.0452(16) 0.0310(13) 0.0447(16) 0.0134(12) 0.0019(12) 0.0028(12)
C14 0.0509(17) 0.0359(14) 0.0373(14) 0.0140(12) 0.0032(12) 0.0101(12)
C15 0.0477(16) 0.0371(14) 0.0361(14) 0.0157(12) 0.0099(12) 0.0109(12)
C16 0.0378(14) 0.0341(13) 0.0378(14) 0.0159(11) 0.0072(11) 0.0092(11)
C17 0.0530(18) 0.0391(15) 0.0480(17) 0.0179(13) 0.0110(14) -0.0004(13)
C18 0.071(2) 0.0453(17) 0.0391(16) 0.0123(14) -0.0024(15) 0.0010(15)
C19 0.0413(15) 0.0489(16) 0.0406(15) 0.0201(13) 0.0077(12) 0.0031(13)
C21 0.0368(14) 0.0359(14) 0.0347(13) 0.0152(11) 0.0024(11) 0.0044(11)
C22 0.0372(14) 0.0383(14) 0.0360(14) 0.0151(12) 0.0009(11) -0.0003(11)
C23 0.0478(16) 0.0426(15) 0.0364(14) 0.0189(12) -0.0019(12) -0.0010(13)
C24 0.0546(18) 0.0359(15) 0.0473(17) 0.0205(13) -0.0069(14) -0.0017(13)
C25 0.0454(16) 0.0359(14) 0.0512(17) 0.0185(13) -0.0014(13) 0.0056(12)
C26 0.0414(15) 0.0359(14) 0.0408(15) 0.0151(12) 0.0022(12) 0.0039(12)
C27 0.0513(17) 0.0553(18) 0.0404(15) 0.0256(14) 0.0138(13) 0.0110(14)
C28 0.083(2) 0.0467(18) 0.065(2) 0.0343(17) -0.0001(18) 0.0073(17)
C29 0.0522(18) 0.0554(18) 0.0536(18) 0.0259(15) 0.0156(14) 0.0238(15)
C31 0.0343(14) 0.0383(14) 0.0389(15) 0.0126(12) 0.0024(11) -0.0027(11)
F32 0.0561(11) 0.0611(11) 0.0492(10) 0.0259(9) 0.0005(8) 0.0164(9)
C32 0.0381(15) 0.0435(15) 0.0416(15) 0.0153(13) 0.0003(12) -0.0014(12)
F33 0.0694(13) 0.0845(14) 0.0431(10) 0.0323(10) -0.0037(9) -0.0066(10)
C33 0.0460(17) 0.0601(19) 0.0386(16) 0.0204(14) 0.0013(13) -0.0082(14)
F34 0.0941(16) 0.0754(14) 0.0410(10) 0.0028(9) 0.0207(10) -0.0017(12)
C34 0.0565(19) 0.0565(19) 0.0356(16) 0.0054(14) 0.0102(14) -0.0079(15)
F35 0.0963(16) 0.0435(10) 0.0687(13) 0.0030(9) 0.0266(11) 0.0188(10)
C35 0.0570(19) 0.0366(15) 0.0506(18) 0.0055(13) 0.0157(15) 0.0013(14)
F36 0.0730(12) 0.0386(9) 0.0527(10) 0.0160(8) 0.0068(9) 0.0148(8)
C36 0.0478(17) 0.0395(15) 0.0414(15) 0.0151(13) 0.0031(13) -0.0001(13)
C41 0.0386(14) 0.0332(13) 0.0375(14) 0.0093(11) 0.0083(11) 0.0045(11)
F42 0.0417(9) 0.0556(10) 0.0502(10) 0.0145(8) -0.0012(7) 0.0017(8)
C42 0.0427(16) 0.0358(14) 0.0457(16) 0.0097(12) 0.0094(13) 0.0075(12)
F43 0.0472(11) 0.0654(13) 0.0917(15) 0.0183(11) 0.0090(10) -0.0124(9)
C43 0.0376(16) 0.0380(15) 0.069(2) 0.0094(15) 0.0147(14) -0.0004(13)
F44 0.0719(13) 0.0518(11) 0.1143(17) 0.0382(12) 0.0442(12) 0.0035(10)
C44 0.0556(19) 0.0362(15) 0.074(2) 0.0210(15) 0.0311(17) 0.0063(14)
F45 0.0823(14) 0.0770(14) 0.0882(15) 0.0585(13) 0.0230(12) 0.0130(11)
C45 0.0588(19) 0.0431(16) 0.0600(19) 0.0274(15) 0.0217(15) 0.0147(14)
F46 0.0554(11) 0.0630(11) 0.0586(11) 0.0372(9) -0.0027(9) -0.0024(9)
C46 0.0440(16) 0.0386(15) 0.0490(16) 0.0160(13) 0.0090(13) 0.0043(12)

loop_
_atom_type_symbol
_atom_type_description
_atom_type_scat_dispersion_real
_atom_type_scat_dispersion_imag
_atom_type_scat_source
C C 0.0033 0.0016 'International Tables Vol C Tables 4.2.6.8 and 6.1.1.4'
H H 0.0000 0.0000 'International Tables Vol C Tables 4.2.6.8 and 6.1.1.4'
B B 0.0013 0.0007 'International Tables Vol C Tables 4.2.6.8 and 6.1.1.4'
N N 0.0061 0.0033 'International Tables Vol C Tables 4.2.6.8 and 6.1.1.4'
O O 0.0106 0.0060 'International Tables Vol C Tables 4.2.6.8 and 6.1.1.4'
F F 0.0171 0.0103 'International Tables Vol C Tables 4.2.6.8 and 6.1.1.4'
P P 0.1023 0.0942 'International Tables Vol C Tables 4.2.6.8 and 6.1.1.4'

loop_
_geom_angle_atom_site_label_1
_geom_angle_atom_site_label_2
_geom_angle_atom_site_label_3
_geom_angle
N1 P1 C2 90.65(11)
N1 P1 C11 118.64(12)
C2 P1 C11 108.20(12)
N1 P1 C21 109.81(11)
C2 P1 C21 121.26(12)
C11 P1 C21 108.13(12)
N1 O1 H01 103(3)
O1 N1 B1 123.5(2)
O1 N1 P1 117.15(16)
B1 N1 P1 119.38(17)
N1 B1 C3 94.9(2)
N1 B1 C41 111.8(2)
C3 B1 C41 118.6(2)
N1 B1 C31 112.1(2)
C3 B1 C31 112.1(2)
C41 B1 C31 107.2(2)
C2 C1 C6 112.5(2)
C2 C1 C7 96.0(2)
C6 C1 C7 101.4(2)
C2 C1 H1 114.9
C6 C1 H1 114.9
C7 C1 H1 114.9
C1 C2 C3 103.7(2)
C1 C2 P1 135.91(19)
C3 C2 P1 99.46(16)
C1 C2 H2 104.8
C3 C2 H2 104.8
P1 C2 H2 104.8
C4 C3 C2 100.4(2)
C4 C3 B1 133.1(2)
C2 C3 B1 103.4(2)
C4 C3 H3 105.8
C2 C3 H3 105.8
B1 C3 H3 105.8
C5 C4 C7 99.0(2)
C5 C4 C3 106.1(2)
C7 C4 C3 104.7(2)
C5 C4 H4 115.1
C7 C4 H4 115.1
C3 C4 H4 115.1
C4 C5 C6 102.7(2)
C4 C5 H5A 111.2
C6 C5 H5A 111.2
C4 C5 H5B 111.2
C6 C5 H5B 111.2
H5A C5 H5B 109.1
C1 C6 C5 103.9(2)
C1 C6 H6A 111.0
C5 C6 H6A 111.0
C1 C6 H6B 111.0
C5 C6 H6B 111.0
H6A C6 H6B 109.0
C4 C7 C1 95.0(2)
C4 C7 H7A 112.7
C1 C7 H7A 112.7
C4 C7 H7B 112.7
C1 C7 H7B 112.7
H7A C7 H7B 110.2
C12 C11 C16 119.8(2)
C12 C11 P1 116.92(19)
C16 C11 P1 123.1(2)
C13 C12 C11 119.1(2)
C13 C12 C17 116.8(2)
C11 C12 C17 124.1(2)
C14 C13 C12 122.4(3)
C14 C13 H13 118.8
C12 C13 H13 118.8
C13 C14 C15 117.5(2)
C13 C14 C18 121.8(3)
C15 C14 C18 120.7(3)
C14 C15 C16 123.1(3)
C14 C15 H15 118.5
C16 C15 H15 118.5
C15 C16 C11 118.2(2)
C15 C16 C19 117.1(2)
C11 C16 C19 124.7(2)
C12 C17 H17A 109.5
C12 C17 H17B 109.5
H17A C17 H17B 109.5
C12 C17 H17C 109.5
H17A C17 H17C 109.5
H17B C17 H17C 109.5
C14 C18 H18A 109.5
C14 C18 H18B 109.5
H18A C18 H18B 109.5
C14 C18 H18C 109.5
H18A C18 H18C 109.5
H18B C18 H18C 109.5
C16 C19 H19A 109.5
C16 C19 H19B 109.5
H19A C19 H19B 109.5
C16 C19 H19C 109.5
H19A C19 H19C 109.5
H19B C19 H19C 109.5
C26 C21 C22 119.1(2)
C26 C21 P1 118.8(2)
C22 C21 P1 122.0(2)
C23 C22 C21 118.9(3)
C23 C22 C27 115.8(2)
C21 C22 C27 125.3(2)
C24 C23 C22 122.5(3)
C24 C23 H23 118.8
C22 C23 H23 118.8
C23 C24 C25 118.1(3)
C23 C24 C28 121.6(3)
C25 C24 C28 120.3(3)
C24 C25 C26 122.4(3)
C24 C25 H25 118.8
C26 C25 H25 118.8
C25 C26 C21 119.0(3)
C25 C26 C29 116.0(3)
C21 C26 C29 124.9(2)
C22 C27 H27A 109.5
C22 C27 H27B 109.5
H27A C27 H27B 109.5
C22 C27 H27C 109.5
H27A C27 H27C 109.5
H27B C27 H27C 109.5
C24 C28 H28A 109.5
C24 C28 H28B 109.5
H28A C28 H28B 109.5
C24 C28 H28C 109.5
H28A C28 H28C 109.5
H28B C28 H28C 109.5
C26 C29 H29A 109.5
C26 C29 H29B 109.5
H29A C29 H29B 109.5
C26 C29 H29C 109.5
H29A C29 H29C 109.5
H29B C29 H29C 109.5
C32 C31 C36 112.7(3)
C32 C31 B1 127.4(2)
C36 C31 B1 119.9(2)
F32 C32 C33 114.6(3)
F32 C32 C31 120.8(2)
C33 C32 C31 124.6(3)
F33 C33 C34 119.9(3)
F33 C33 C32 120.4(3)
C34 C33 C32 119.7(3)
F34 C34 C33 120.5(3)
F34 C34 C35 120.5(3)
C33 C34 C35 119.0(3)
F35 C35 C34 120.2(3)
F35 C35 C36 120.7(3)
C34 C35 C36 119.0(3)
F36 C36 C35 115.8(3)
F36 C36 C31 119.4(2)
C35 C36 C31 124.9(3)
C42 C41 C46 113.3(3)
C42 C41 B1 120.9(2)
C46 C41 B1 125.6(2)
F42 C42 C43 115.7(3)
F42 C42 C41 119.6(2)
C43 C42 C41 124.6(3)
F43 C43 C44 120.5(3)
F43 C43 C42 120.5(3)
C44 C43 C42 119.0(3)
F44 C44 C43 120.7(3)
F44 C44 C45 119.5(3)
C43 C44 C45 119.7(3)
F45 C45 C46 121.4(3)
F45 C45 C44 119.5(3)
C46 C45 C44 119.1(3)
F46 C46 C45 115.3(3)
F46 C46 C41 120.4(2)
C45 C46 C41 124.3(3)

loop_
_geom_bond_atom_site_label_1
_geom_bond_atom_site_label_2
_geom_bond_distance
P1 N1 1.646(2)
P1 C2 1.809(3)
P1 C11 1.813(3)
P1 C21 1.826(3)
O1 N1 1.430(3)
O1 H01 0.89(4)
N1 B1 1.587(4)
B1 C3 1.631(4)
B1 C41 1.635(4)
B1 C31 1.657(4)
C1 C2 1.533(4)
C1 C6 1.538(4)
C1 C7 1.548(4)
C1 H1 0.9900
C2 C3 1.569(3)
C2 H2 0.9900
C3 C4 1.561(3)
C3 H3 0.9900
C4 C5 1.534(4)
C4 C7 1.538(4)
C4 H4 0.9900
C5 C6 1.557(4)
C5 H5A 0.9800
C5 H5B 0.9800
C6 H6A 0.9800
C6 H6B 0.9800
C7 H7A 0.9800
C7 H7B 0.9800
C11 C12 1.409(4)
C11 C16 1.417(4)
C12 C13 1.393(4)
C12 C17 1.514(4)
C13 C14 1.385(4)
C13 H13 0.9400
C14 C15 1.389(4)
C14 C18 1.504(4)
C15 C16 1.392(4)
C15 H15 0.9400
C16 C19 1.508(4)
C17 H17A 0.9700
C17 H17B 0.9700
C17 H17C 0.9700
C18 H18A 0.9700
C18 H18B 0.9700
C18 H18C 0.9700
C19 H19A 0.9700
C19 H19B 0.9700
C19 H19C 0.9700
C21 C26 1.412(4)
C21 C22 1.418(4)
C22 C23 1.397(4)
C22 C27 1.506(4)
C23 C24 1.377(4)
C23 H23 0.9400
C24 C25 1.385(4)
C24 C28 1.523(4)
C25 C26 1.396(4)
C25 H25 0.9400
C26 C29 1.511(4)
C27 H27A 0.9700
C27 H27B 0.9700
C27 H27C 0.9700
C28 H28A 0.9700
C28 H28B 0.9700
C28 H28C 0.9700
C29 H29A 0.9700
C29 H29B 0.9700
C29 H29C 0.9700
C31 C32 1.385(4)
C31 C36 1.387(4)
F32 C32 1.362(3)
C32 C33 1.380(4)
F33 C33 1.350(3)
C33 C34 1.369(5)
F34 C34 1.343(3)
C34 C35 1.374(5)
F35 C35 1.343(4)
C35 C36 1.384(4)
F36 C36 1.354(3)
C41 C42 1.387(4)
C41 C46 1.391(4)
F42 C42 1.358(3)
C42 C43 1.385(4)
F43 C43 1.344(4)
C43 C44 1.363(5)
F44 C44 1.350(3)
C44 C45 1.381(5)
F45 C45 1.342(4)
C45 C46 1.378(4)
F46 C46 1.352(3)

loop_
_geom_torsion_atom_site_label_1
_geom_torsion_atom_site_label_2
_geom_torsion_atom_site_label_3
_geom_torsion_atom_site_label_4
_geom_torsion
C2 P1 N1 O1 166.40(19)
C11 P1 N1 O1 -82.4(2)
C21 P1 N1 O1 42.6(2)
C2 P1 N1 B1 -14.1(2)
C11 P1 N1 B1 97.2(2)
C21 P1 N1 B1 -137.82(19)
O1 N1 B1 C3 162.2(2)
P1 N1 B1 C3 -17.3(2)
O1 N1 B1 C41 38.7(3)
P1 N1 B1 C41 -140.76(19)
O1 N1 B1 C31 -81.6(3)
P1 N1 B1 C31 98.9(2)
C6 C1 C2 C3 53.9(3)
C7 C1 C2 C3 -51.1(2)
C6 C1 C2 P1 -65.8(3)
C7 C1 C2 P1 -170.7(2)
N1 P1 C2 C1 162.3(3)
C11 P1 C2 C1 41.7(3)
C21 P1 C2 C1 -83.9(3)
N1 P1 C2 C3 41.20(16)
C11 P1 C2 C3 -79.36(17)
C21 P1 C2 C3 154.99(15)
C1 C2 C3 C4 19.9(2)
P1 C2 C3 C4 162.12(16)
C1 C2 C3 B1 159.2(2)
P1 C2 C3 B1 -58.6(2)
N1 B1 C3 C4 165.0(3)
C41 B1 C3 C4 -76.9(4)
C31 B1 C3 C4 48.8(4)
N1 B1 C3 C2 46.5(2)
C41 B1 C3 C2 164.6(2)
C31 B1 C3 C2 -69.7(3)
C2 C3 C4 C5 -85.0(2)
B1 C3 C4 C5 155.3(3)
C2 C3 C4 C7 19.1(3)
B1 C3 C4 C7 -100.6(3)
C7 C4 C5 C6 -42.7(3)
C3 C4 C5 C6 65.6(3)
C2 C1 C6 C5 -73.4(3)
C7 C1 C6 C5 28.1(3)
C4 C5 C6 C1 8.8(3)
C5 C4 C7 C1 59.2(2)
C3 C4 C7 C1 -50.1(2)
C2 C1 C7 C4 60.7(2)
C6 C1 C7 C4 -53.8(2)
N1 P1 C11 C12 -173.00(18)
C2 P1 C11 C12 -71.9(2)
C21 P1 C11 C12 61.2(2)
N1 P1 C11 C16 1.4(3)
C2 P1 C11 C16 102.5(2)
C21 P1 C11 C16 -124.4(2)
C16 C11 C12 C13 -0.9(4)
P1 C11 C12 C13 173.7(2)
C16 C11 C12 C17 -179.1(2)
P1 C11 C12 C17 -4.5(3)
C11 C12 C13 C14 -0.6(4)
C17 C12 C13 C14 177.7(3)
C12 C13 C14 C15 1.2(4)
C12 C13 C14 C18 -178.0(3)
C13 C14 C15 C16 -0.3(4)
C18 C14 C15 C16 178.9(3)
C14 C15 C16 C11 -1.2(4)
C14 C15 C16 C19 177.1(3)
C12 C11 C16 C15 1.8(4)
P1 C11 C16 C15 -172.48(19)
C12 C11 C16 C19 -176.3(2)
P1 C11 C16 C19 9.4(4)
N1 P1 C21 C26 -85.6(2)
C2 P1 C21 C26 170.9(2)
C11 P1 C21 C26 45.2(2)
N1 P1 C21 C22 93.9(2)
C2 P1 C21 C22 -9.5(3)
C11 P1 C21 C22 -135.2(2)
C26 C21 C22 C23 -1.1(4)
P1 C21 C22 C23 179.4(2)
C26 C21 C22 C27 179.4(3)
P1 C21 C22 C27 -0.2(4)
C21 C22 C23 C24 0.2(4)
C27 C22 C23 C24 179.8(3)
C22 C23 C24 C25 0.5(4)
C22 C23 C24 C28 180.0(3)
C23 C24 C25 C26 -0.4(4)
C28 C24 C25 C26 -179.8(3)
C24 C25 C26 C21 -0.5(4)
C24 C25 C26 C29 177.6(3)
C22 C21 C26 C25 1.2(4)
P1 C21 C26 C25 -179.2(2)
C22 C21 C26 C29 -176.7(3)
P1 C21 C26 C29 2.9(4)
N1 B1 C31 C32 7.2(4)
C3 B1 C31 C32 112.5(3)
C41 B1 C31 C32 -115.8(3)
N1 B1 C31 C36 -171.8(2)
C3 B1 C31 C36 -66.4(3)
C41 B1 C31 C36 65.3(3)
C36 C31 C32 F32 -177.2(2)
B1 C31 C32 F32 3.8(4)
C36 C31 C32 C33 3.0(4)
B1 C31 C32 C33 -176.0(3)
F32 C32 C33 F33 -3.3(4)
C31 C32 C33 F33 176.5(3)
F32 C32 C33 C34 178.3(3)
C31 C32 C33 C34 -1.9(5)
F33 C33 C34 F34 0.1(4)
C32 C33 C34 F34 178.6(3)
F33 C33 C34 C35 -178.5(3)
C32 C33 C34 C35 0.0(5)
F34 C34 C35 F35 1.0(5)
C33 C34 C35 F35 179.5(3)
F34 C34 C35 C36 -178.1(3)
C33 C34 C35 C36 0.5(5)
F35 C35 C36 F36 1.7(4)
C34 C35 C36 F36 -179.3(3)
F35 C35 C36 C31 -178.1(3)
C34 C35 C36 C31 0.9(5)
C32 C31 C36 F36 177.6(2)
B1 C31 C36 F36 -3.3(4)
C32 C31 C36 C35 -2.5(4)
B1 C31 C36 C35 176.5(3)
N1 B1 C41 C42 -74.0(3)
C3 B1 C41 C42 177.1(2)
C31 B1 C41 C42 49.1(3)
N1 B1 C41 C46 112.3(3)
C3 B1 C41 C46 3.5(4)
C31 B1 C41 C46 -124.6(3)
C46 C41 C42 F42 178.3(2)
B1 C41 C42 F42 3.9(4)
C46 C41 C42 C43 1.2(4)
B1 C41 C42 C43 -173.2(3)
F42 C42 C43 F43 2.0(4)
C41 C42 C43 F43 179.2(3)
F42 C42 C43 C44 -177.4(3)
C41 C42 C43 C44 -0.2(5)
F43 C43 C44 F44 -2.1(4)
C42 C43 C44 F44 177.3(3)
F43 C43 C44 C45 179.9(3)
C42 C43 C44 C45 -0.7(5)
F44 C44 C45 F45 2.2(4)
C43 C44 C45 F45 -179.7(3)
F44 C44 C45 C46 -177.5(3)
C43 C44 C45 C46 0.5(5)
F45 C45 C46 F46 -0.4(4)
C44 C45 C46 F46 179.4(3)
F45 C45 C46 C41 -179.2(3)
C44 C45 C46 C41 0.6(5)
C42 C41 C46 F46 179.9(2)
B1 C41 C46 F46 -6.0(4)
C42 C41 C46 C45 -1.4(4)
B1 C41 C46 C45 172.7(3)
